data_7153831
loop_
_publ_author_name
'Wang, Xian-Lei'
'Lu, Yun-Yu'
'Wang, Jie'
'Wang, Xuan'
'Yao, He-Quan'
'Lin, Guo-Qiang'
'Sun, Bing-Feng'

_publ_section_title
;
 A novel synthetic approach to the bicyclo[5.3.1]undecan-11-one framework
 of vinigrol.
;
_journal_issue 22
_journal_name_full 'Organic &amp; biomolecular chemistry'
_journal_page_first 3562
_journal_page_last 3566
_journal_paper_doi 10.1039/c4ob00046c
_journal_volume 12
_journal_year 2014
_chemical_formula_sum 'C20 H32 O'
_chemical_formula_weight 288.46
_chemical_name_systematic
; 
 ? 
;
_space_group_IT_number 2
_symmetry_cell_setting triclinic
_symmetry_space_group_name_Hall '-P 1'
_symmetry_space_group_name_H-M 'P -1'
_atom_sites_solution_hydrogens geom
_atom_sites_solution_primary direct
_atom_sites_solution_secondary difmap
_audit_creation_method SHELXL-97
_cell_angle_alpha 108.301(10)
_cell_angle_beta 93.150(9)
_cell_angle_gamma 94.391(10)
_cell_formula_units_Z 2
_cell_length_a 9.401(4)
_cell_length_b 9.421(4)
_cell_length_c 10.588(5)
_cell_measurement_reflns_used 1349
_cell_measurement_temperature 293(2)
_cell_measurement_theta_max 56.182
_cell_measurement_theta_min 4.576
_cell_volume 884.6(7)
_computing_cell_refinement 'Bruker SMART'
_computing_data_collection 'Bruker SMART'
_computing_data_reduction 'Bruker SHELXTL'
_computing_molecular_graphics 'Bruker SHELXTL'
_computing_publication_material 'Bruker SHELXTL'
_computing_structure_refinement 'SHELXL-97 (Sheldrick, 1997)'
_computing_structure_solution 'SHELXS-97 (Sheldrick, 1990)'
_diffrn_ambient_temperature 293(2)
_diffrn_measured_fraction_theta_full 0.994
_diffrn_measured_fraction_theta_max 0.994
_diffrn_measurement_device_type 'CCD area detector'
_diffrn_measurement_method 'phi and omega scans'
_diffrn_radiation_monochromator graphite
_diffrn_radiation_source 'fine-focus sealed tube'
_diffrn_radiation_type MoK\a
_diffrn_radiation_wavelength 0.71073
_diffrn_reflns_av_R_equivalents 0.0328
_diffrn_reflns_av_sigmaI/netI 0.0623
_diffrn_reflns_limit_h_max 11
_diffrn_reflns_limit_h_min -11
_diffrn_reflns_limit_k_max 10
_diffrn_reflns_limit_k_min -11
_diffrn_reflns_limit_l_max 12
_diffrn_reflns_limit_l_min -7
_diffrn_reflns_number 5087
_diffrn_reflns_theta_full 25.50
_diffrn_reflns_theta_max 25.50
_diffrn_reflns_theta_min 2.03
_exptl_absorpt_coefficient_mu 0.064
_exptl_absorpt_correction_T_max 1.00000
_exptl_absorpt_correction_T_min 0.35962
_exptl_absorpt_correction_type empirical
_exptl_absorpt_process_details sadabs
_exptl_crystal_colour colorless
_exptl_crystal_density_diffrn 1.083
_exptl_crystal_density_method 'not measured'
_exptl_crystal_description prismatic
_exptl_crystal_F_000 320
_exptl_crystal_size_max 0.213
_exptl_crystal_size_mid 0.113
_exptl_crystal_size_min 0.087
_refine_diff_density_max 0.272
_refine_diff_density_min -0.251
_refine_diff_density_rms 0.053
_refine_ls_extinction_method none
_refine_ls_goodness_of_fit_ref 1.091
_refine_ls_hydrogen_treatment constr
_refine_ls_matrix_type full
_refine_ls_number_parameters 202
_refine_ls_number_reflns 3290
_refine_ls_number_restraints 8
_refine_ls_restrained_S_all 1.092
_refine_ls_R_factor_all 0.1161
_refine_ls_R_factor_gt 0.0859
_refine_ls_shift/su_max 0.000
_refine_ls_shift/su_mean 0.000
_refine_ls_structure_factor_coef Fsqd
_refine_ls_weighting_details 'calc w=1/[\s^2^(Fo^2^)+(0.1142P)^2^+0.0251P] where P=(Fo^2^+2Fc^2^)/3'
_refine_ls_weighting_scheme calc
_refine_ls_wR_factor_gt 0.2026
_refine_ls_wR_factor_ref 0.2205
_reflns_number_gt 2269
_reflns_number_total 3290
_reflns_threshold_expression >2sigma(I)
_cod_data_source_file c4ob00046c2.cif
_cod_data_source_block cd21256
_cod_depositor_comments
;
The following automatic conversions were performed:

'_symmetry_cell_setting' value 'Triclinic' changed to 'triclinic'
according to
/usr/data/users/saulius/crontab/automatic-downloads/rss-feeds/RSC/lib/dictionaries/cif_core.dic
dictionary named 'cif_core.dic' version 2.4.2 from 2011-04-26.

Automatic conversion script
Id: cif_fix_values 2281 2013-09-26 08:29:07Z andrius 
;
_cod_original_cell_volume 884.7(7)
_cod_original_sg_symbol_H-M P-1
_cod_database_code 7153831

loop_
_symmetry_equiv_pos_as_xyz
'x, y, z'
'-x, -y, -z'

loop_
_atom_site_label
_atom_site_type_symbol
_atom_site_fract_x
_atom_site_fract_y
_atom_site_fract_z
_atom_site_U_iso_or_equiv
_atom_site_adp_type
_atom_site_occupancy
_atom_site_symmetry_multiplicity
_atom_site_calc_flag
_atom_site_refinement_flags
_atom_site_disorder_assembly
_atom_site_disorder_group
O1 O 0.9653(2) 0.5066(2) 0.2341(2) 0.0530(6) Uani 1 1 d . . .
C1 C 0.8642(3) 0.5724(3) 0.2237(3) 0.0374(6) Uani 1 1 d . . .
C2 C 0.7477(3) 0.5137(3) 0.1110(2) 0.0366(6) Uani 1 1 d . . .
H2 H 0.6621 0.5588 0.1473 0.044 Uiso 1 1 calc R . .
C3 C 0.7936(3) 0.5961(3) 0.0134(3) 0.0484(8) Uani 1 1 d . . .
H3A H 0.8798 0.5586 -0.0256 0.058 Uiso 1 1 calc R . .
H3B H 0.7187 0.5787 -0.0581 0.058 Uiso 1 1 calc R . .
C4 C 0.8213(3) 0.7627(3) 0.0887(3) 0.0494(8) Uani 1 1 d . . .
C5 C 0.7758(3) 0.8126(3) 0.2288(3) 0.0475(8) Uani 1 1 d . . .
H5A H 0.6723 0.7971 0.2260 0.057 Uiso 1 1 calc R . .
H5B H 0.8044 0.9191 0.2701 0.057 Uiso 1 1 calc R . .
C6 C 0.8436(3) 0.7246(3) 0.3138(3) 0.0398(7) Uani 1 1 d . . .
H6 H 0.9375 0.7765 0.3539 0.048 Uiso 1 1 calc R . .
C7 C 0.7530(3) 0.7053(3) 0.4262(2) 0.0401(7) Uani 1 1 d . . .
H7 H 0.7116 0.8005 0.4638 0.048 Uiso 1 1 calc R . .
C8 C 0.6262(3) 0.5831(3) 0.3767(3) 0.0420(7) Uani 1 1 d . . .
H8A H 0.5720 0.6033 0.3046 0.050 Uiso 1 1 calc R . .
H8B H 0.5643 0.5948 0.4489 0.050 Uiso 1 1 calc R . .
C9 C 0.6572(3) 0.4166(3) 0.3265(3) 0.0458(7) Uani 1 1 d . . .
H9A H 0.7595 0.4145 0.3424 0.055 Uiso 1 1 calc R . .
H9B H 0.6110 0.3669 0.3831 0.055 Uiso 1 1 calc R . .
C10 C 0.6137(3) 0.3192(3) 0.1805(3) 0.0475(7) Uani 1 1 d . . .
H10 H 0.5167 0.3399 0.1578 0.057 Uiso 1 1 calc R . .
C11 C 0.7094(3) 0.3459(3) 0.0739(3) 0.0413(7) Uani 1 1 d . . .
H11 H 0.7979 0.2988 0.0795 0.050 Uiso 1 1 calc R . .
C12 C 0.8864(5) 0.8564(4) 0.0377(4) 0.0823(13) Uani 1 1 d . . .
H12A H 0.9060 0.9572 0.0881 0.099 Uiso 1 1 calc R . .
H12B H 0.9133 0.8224 -0.0492 0.099 Uiso 1 1 calc R . .
C13 C 0.8483(3) 0.6838(3) 0.5411(3) 0.0480(8) Uani 1 1 d . . .
H13 H 0.9035 0.5986 0.5027 0.058 Uiso 1 1 calc R . .
C14 C 0.9539(4) 0.8206(5) 0.6095(3) 0.0796(12) Uani 1 1 d . . .
H14A H 0.9026 0.9068 0.6446 0.119 Uiso 1 1 calc R . .
H14B H 1.0164 0.8381 0.5461 0.119 Uiso 1 1 calc R . .
H14C H 1.0095 0.8032 0.6811 0.119 Uiso 1 1 calc R . .
C15 C 0.7610(4) 0.6481(5) 0.6462(3) 0.0724(11) Uani 1 1 d . . .
H15A H 0.7005 0.7266 0.6806 0.109 Uiso 1 1 calc R . .
H15B H 0.8245 0.6409 0.7176 0.109 Uiso 1 1 calc R . .
H15C H 0.7030 0.5544 0.6066 0.109 Uiso 1 1 calc R . .
C16 C 0.6059(5) 0.1555(4) 0.1748(4) 0.0796(12) Uani 1 1 d . . .
H16A H 0.6977 0.1337 0.2041 0.119 Uiso 1 1 calc R . .
H16B H 0.5794 0.0921 0.0847 0.119 Uiso 1 1 calc R . .
H16C H 0.5357 0.1373 0.2318 0.119 Uiso 1 1 calc R . .
C17 C 0.6361(3) 0.2739(3) -0.0671(3) 0.0513(8) Uani 1 1 d . . .
H17A H 0.5711 0.1885 -0.0680 0.062 Uiso 1 1 calc R . .
H17B H 0.5795 0.3461 -0.0891 0.062 Uiso 1 1 calc R . .
C18 C 0.7390(4) 0.2218(4) -0.1734(3) 0.0703(10) Uani 1 1 d . B .
H18A H 0.8016 0.3079 -0.1750 0.084 Uiso 1 1 calc R . .
H18B H 0.7981 0.1526 -0.1497 0.084 Uiso 1 1 calc R . .
C19 C 0.6672(5) 0.1473(4) -0.3084(3) 0.0718(11) Uani 1 1 d D . .
H19 H 0.6005 0.0677 -0.3119 0.086 Uiso 0.60 1 calc PR A 1
H19' H 0.5979 0.0615 -0.3275 0.086 Uiso 0.40 1 d PR A 2
C20 C 0.676(4) 0.168(3) -0.4208(14) 0.085(4) Uani 0.60 1 d PDU B 1
H20A H 0.7344 0.2490 -0.4274 0.102 Uiso 0.60 1 calc PR B 1
H20B H 0.6251 0.1009 -0.4966 0.102 Uiso 0.60 1 calc PR B 1
C20' C 0.705(6) 0.206(5) -0.397(2) 0.085(4) Uani 0.40 1 d PDU B 2
H20C H 0.6695 0.1622 -0.4858 0.102 Uiso 0.40 1 calc PR B 2
H20D H 0.7685 0.2931 -0.3728 0.102 Uiso 0.40 1 calc PR B 2

loop_
_atom_site_aniso_label
_atom_site_aniso_U_11
_atom_site_aniso_U_22
_atom_site_aniso_U_33
_atom_site_aniso_U_23
_atom_site_aniso_U_13
_atom_site_aniso_U_12
O1 0.0402(12) 0.0688(14) 0.0485(12) 0.0144(11) 0.0047(9) 0.0138(10)
C1 0.0306(14) 0.0518(17) 0.0331(14) 0.0167(13) 0.0103(11) 0.0044(12)
C2 0.0398(15) 0.0456(16) 0.0249(13) 0.0101(12) 0.0104(11) 0.0062(12)
C3 0.0509(18) 0.066(2) 0.0317(15) 0.0210(15) 0.0076(13) 0.0020(14)
C4 0.0534(18) 0.0586(19) 0.0403(16) 0.0234(15) 0.0034(14) -0.0025(14)
C5 0.0592(19) 0.0434(16) 0.0396(16) 0.0145(14) 0.0033(14) -0.0007(14)
C6 0.0368(15) 0.0486(16) 0.0313(14) 0.0108(13) 0.0012(12) -0.0017(12)
C7 0.0449(16) 0.0441(16) 0.0297(14) 0.0068(12) 0.0093(12) 0.0114(12)
C8 0.0408(15) 0.0569(18) 0.0308(14) 0.0152(13) 0.0114(12) 0.0085(13)
C9 0.0485(17) 0.0566(18) 0.0381(15) 0.0232(15) 0.0103(13) 0.0012(13)
C10 0.0497(17) 0.0475(17) 0.0451(17) 0.0164(14) 0.0032(14) -0.0022(13)
C11 0.0406(15) 0.0442(16) 0.0360(15) 0.0079(13) 0.0028(12) 0.0058(12)
C12 0.119(3) 0.073(2) 0.056(2) 0.027(2) 0.024(2) -0.020(2)
C13 0.0546(18) 0.0557(18) 0.0314(15) 0.0095(14) 0.0016(13) 0.0127(14)
C14 0.081(3) 0.103(3) 0.0435(19) 0.015(2) -0.0135(19) -0.012(2)
C15 0.081(3) 0.104(3) 0.0412(18) 0.037(2) 0.0021(18) 0.009(2)
C16 0.122(3) 0.051(2) 0.064(2) 0.0197(19) 0.007(2) -0.010(2)
C17 0.0547(19) 0.0521(18) 0.0403(16) 0.0065(14) 0.0015(14) 0.0013(14)
C18 0.072(2) 0.082(2) 0.0450(19) -0.0003(18) 0.0070(18) 0.0178(19)
C19 0.096(3) 0.071(2) 0.0419(19) 0.0078(18) 0.0081(19) 0.015(2)
C20 0.116(13) 0.086(13) 0.046(6) 0.011(7) 0.007(6) 0.015(7)
C20' 0.116(13) 0.086(13) 0.047(6) 0.011(8) 0.007(6) 0.015(7)

loop_
_atom_type_symbol
_atom_type_description
_atom_type_scat_dispersion_real
_atom_type_scat_dispersion_imag
_atom_type_scat_source
C C 0.0033 0.0016 'International Tables Vol C Tables 4.2.6.8 and 6.1.1.4'
H H 0.0000 0.0000 'International Tables Vol C Tables 4.2.6.8 and 6.1.1.4'
O O 0.0106 0.0060 'International Tables Vol C Tables 4.2.6.8 and 6.1.1.4'

loop_
_geom_angle_atom_site_label_1
_geom_angle_atom_site_label_2
_geom_angle_atom_site_label_3
_geom_angle
O1 C1 C6 124.1(2)
O1 C1 C2 123.2(3)
C6 C1 C2 112.6(2)
C1 C2 C11 112.7(2)
C1 C2 C3 102.2(2)
C11 C2 C3 125.0(2)
C1 C2 H2 105.1
C11 C2 H2 105.1
C3 C2 H2 105.1
C4 C3 C2 108.8(2)
C4 C3 H3A 109.9
C2 C3 H3A 109.9
C4 C3 H3B 109.9
C2 C3 H3B 109.9
H3A C3 H3B 108.3
C12 C4 C5 121.9(3)
C12 C4 C3 122.1(3)
C5 C4 C3 116.0(2)
C4 C5 C6 111.3(2)
C4 C5 H5A 109.4
C6 C5 H5A 109.4
C4 C5 H5B 109.4
C6 C5 H5B 109.4
H5A C5 H5B 108.0
C1 C6 C5 108.2(2)
C1 C6 C7 107.9(2)
C5 C6 C7 114.5(2)
C1 C6 H6 108.7
C5 C6 H6 108.7
C7 C6 H6 108.7
C8 C7 C13 112.3(2)
C8 C7 C6 113.8(2)
C13 C7 C6 111.1(2)
C8 C7 H7 106.3
C13 C7 H7 106.3
C6 C7 H7 106.3
C7 C8 C9 118.7(2)
C7 C8 H8A 107.6
C9 C8 H8A 107.6
C7 C8 H8B 107.6
C9 C8 H8B 107.6
H8A C8 H8B 107.1
C10 C9 C8 120.5(2)
C10 C9 H9A 107.2
C8 C9 H9A 107.2
C10 C9 H9B 107.2
C8 C9 H9B 107.2
H9A C9 H9B 106.8
C16 C10 C9 107.7(2)
C16 C10 C11 110.4(3)
C9 C10 C11 116.5(2)
C16 C10 H10 107.3
C9 C10 H10 107.3
C11 C10 H10 107.3
C2 C11 C17 113.8(2)
C2 C11 C10 107.2(2)
C17 C11 C10 111.3(2)
C2 C11 H11 108.1
C17 C11 H11 108.1
C10 C11 H11 108.1
C4 C12 H12A 120.0
C4 C12 H12B 120.0
H12A C12 H12B 120.0
C14 C13 C15 108.6(3)
C14 C13 C7 112.3(3)
C15 C13 C7 112.4(3)
C14 C13 H13 107.8
C15 C13 H13 107.8
C7 C13 H13 107.8
C13 C14 H14A 109.5
C13 C14 H14B 109.5
H14A C14 H14B 109.5
C13 C14 H14C 109.5
H14A C14 H14C 109.5
H14B C14 H14C 109.5
C13 C15 H15A 109.5
C13 C15 H15B 109.5
H15A C15 H15B 109.5
C13 C15 H15C 109.5
H15A C15 H15C 109.5
H15B C15 H15C 109.5
C10 C16 H16A 109.5
C10 C16 H16B 109.5
H16A C16 H16B 109.5
C10 C16 H16C 109.5
H16A C16 H16C 109.5
H16B C16 H16C 109.5
C18 C17 C11 113.9(3)
C18 C17 H17A 108.8
C11 C17 H17A 108.8
C18 C17 H17B 108.8
C11 C17 H17B 108.8
H17A C17 H17B 107.7
C19 C18 C17 113.6(3)
C19 C18 H18A 108.8
C17 C18 H18A 108.8
C19 C18 H18B 108.8
C17 C18 H18B 108.8
H18A C18 H18B 107.7
C20 C19 C20' 20(2)
C20 C19 C18 134.3(9)
C20' C19 C18 114.7(14)
C20 C19 H19 112.9
C20' C19 H19 132.4
C18 C19 H19 112.9
C20 C19 H19' 103.6
C20' C19 H19' 123.2
C18 C19 H19' 122.1
H19 C19 H19' 9.4
C19 C20 H20A 120.0
C19 C20 H20B 120.0
H20A C20 H20B 120.0
C19 C20' H20C 120.0
C19 C20' H20D 120.0
H20C C20' H20D 120.0

loop_
_geom_bond_atom_site_label_1
_geom_bond_atom_site_label_2
_geom_bond_distance
O1 C1 1.193(3)
C1 C6 1.485(4)
C1 C2 1.510(4)
C2 C11 1.513(4)
C2 C3 1.536(4)
C2 H2 0.9800
C3 C4 1.515(4)
C3 H3A 0.9700
C3 H3B 0.9700
C4 C12 1.304(4)
C4 C5 1.506(4)
C5 C6 1.546(4)
C5 H5A 0.9700
C5 H5B 0.9700
C6 C7 1.549(4)
C6 H6 0.9800
C7 C8 1.538(4)
C7 C13 1.545(4)
C7 H7 0.9800
C8 C9 1.546(4)
C8 H8A 0.9700
C8 H8B 0.9700
C9 C10 1.543(4)
C9 H9A 0.9700
C9 H9B 0.9700
C10 C16 1.520(4)
C10 C11 1.550(4)
C10 H10 0.9800
C11 C17 1.531(4)
C11 H11 0.9800
C12 H12A 0.9300
C12 H12B 0.9300
C13 C14 1.520(5)
C13 C15 1.523(4)
C13 H13 0.9800
C14 H14A 0.9600
C14 H14B 0.9600
C14 H14C 0.9600
C15 H15A 0.9600
C15 H15B 0.9600
C15 H15C 0.9600
C16 H16A 0.9600
C16 H16B 0.9600
C16 H16C 0.9600
C17 C18 1.512(4)
C17 H17A 0.9700
C17 H17B 0.9700
C18 C19 1.478(5)
C18 H18A 0.9700
C18 H18B 0.9700
C19 C20 1.269(12)
C19 C20' 1.287(18)
C19 H19 0.9300
C19 H19' 0.9600
C20 H20A 0.9300
C20 H20B 0.9300
C20' H20C 0.9300
C20' H20D 0.9300

loop_
_geom_torsion_atom_site_label_1
_geom_torsion_atom_site_label_2
_geom_torsion_atom_site_label_3
_geom_torsion_atom_site_label_4
_geom_torsion
O1 C1 C2 C11 39.4(4)
C6 C1 C2 C11 -144.4(2)
O1 C1 C2 C3 -97.1(3)
C6 C1 C2 C3 79.0(3)
C1 C2 C3 C4 -51.2(3)
C11 C2 C3 C4 179.5(2)
C2 C3 C4 C12 167.1(3)
C2 C3 C4 C5 -9.9(4)
C12 C4 C5 C6 -122.1(4)
C3 C4 C5 C6 54.9(3)
O1 C1 C6 C5 141.9(3)
C2 C1 C6 C5 -34.2(3)
O1 C1 C6 C7 -93.7(3)
C2 C1 C6 C7 90.2(2)
C4 C5 C6 C1 -30.4(3)
C4 C5 C6 C7 -150.7(2)
C1 C6 C7 C8 -43.1(3)
C5 C6 C7 C8 77.4(3)
C1 C6 C7 C13 84.9(3)
C5 C6 C7 C13 -154.6(2)
C13 C7 C8 C9 -57.1(3)
C6 C7 C8 C9 70.3(3)
C7 C8 C9 C10 -117.7(3)
C8 C9 C10 C16 -159.3(3)
C8 C9 C10 C11 76.2(3)
C1 C2 C11 C17 -158.7(2)
C3 C2 C11 C17 -33.7(4)
C1 C2 C11 C10 77.7(3)
C3 C2 C11 C10 -157.3(3)
C16 C10 C11 C2 -163.7(3)
C9 C10 C11 C2 -40.5(3)
C16 C10 C11 C17 71.3(3)
C9 C10 C11 C17 -165.6(3)
C8 C7 C13 C14 -167.8(3)
C6 C7 C13 C14 63.3(3)
C8 C7 C13 C15 -45.1(3)
C6 C7 C13 C15 -174.0(3)
C2 C11 C17 C18 89.3(3)
C10 C11 C17 C18 -149.3(3)
C11 C17 C18 C19 177.8(3)
C17 C18 C19 C20 126(3)
C17 C18 C19 C20' 124(3)
